data_9002870
loop_
_publ_author_name
'Groat, L. A.'
'Chakoumakos, B. C.'
'Brouwer, D. H.'
'Hoffman, C. M.'
'Fyfe, C. A.'
'Morell, H.'
'Schultz, A. J.'

_publ_section_title
;The amblygonite (LiAlPO4F) - montebrasite (LiAlPO4OH) solid solution: A
 combined powder and single-crystal neutron diffraction and solid-state Li
 MAS, CP MAS, and REDOR NMR study Sample: from Dunton Gem Min, Oxford County,
 Maine at T = 225 K
;
_journal_name_full 'American Mineralogist'
_journal_page_first 195
_journal_page_last 210
_journal_volume 88
_journal_year 2003
_chemical_formula_sum 'Al F0.02 H0.98 Li O4.98 P'
_chemical_name_mineral Montebrasite
_space_group_IT_number 2
_symmetry_space_group_name_Hall '-P 1 (1/2*x+1/2*y,1/2*x-1/2*y,-z)'
_symmetry_space_group_name_H-M 'C -1'
_cell_angle_alpha 91.320
_cell_angle_beta 117.953
_cell_angle_gamma 91.778
_cell_length_a 6.7198
_cell_length_b 7.7149
_cell_length_c 7.0249
_cell_formula_units_Z 4
_cell_volume 321.254
_database_code_amcsd 0002959
_diffrn_ambient_temperature 225
_exptl_crystal_density_diffrn 3.017
_cod_original_formula_sum 'P Al O4.98 F.02 H.98 Li'
_cod_database_code 9002870

loop_
_space_group_symop_operation_xyz
x,y,z
1/2+x,1/2+y,z
-x,-y,-z
1/2-x,1/2-y,-z

loop_
_atom_site_label
_atom_site_fract_x
_atom_site_fract_y
_atom_site_fract_z
_atom_site_occupancy
_atom_site_U_iso_or_equiv
P 0.98380 0.34220 0.26690 1.00000 0.00390
Al1 0.00000 0.00000 0.00000 1.00000 0.00430
Al2 0.00000 0.00000 0.50000 1.00000 0.00410
O1 -0.31800 0.01510 -0.16030 1.00000 0.00620
O2 0.29810 0.05870 0.57360 1.00000 0.00620
O3 0.10160 -0.22360 -0.38990 1.00000 0.00550
O4 0.02630 0.23600 0.10380 1.00000 0.00640
O 0.04840 0.08930 -0.22570 0.98000 0.00520
F 0.04840 0.08930 -0.22570 0.02000 0.00520
H 0.20520 0.13360 0.84700 0.98000 0.01970
Li1 0.06400 -0.31700 0.28000 0.19000 0.01000
Li2 0.07200 -0.32160 0.31900 0.81000 0.01000

loop_
_cod_related_entry_id
_cod_related_entry_database
_cod_related_entry_code
1 AMCSD 0002959
